data_7252044
loop_
_publ_author_name
'Maji, Sangita'
'Mandal, Prasenjit'
'De, Amit Kumar'
'Chatterjee, Sudeshna'
'Das, Debasis'

_publ_section_title
;
 Single crystal X-ray-structurally characterized Mo(vi) complexes of
 thiophene-appended amide--imine conjugates for optical recognition of
 calcon and 2-aminobutyric acid
;
_journal_issue 31
_journal_name_full 'RSC Advances'
_journal_page_first 28743
_journal_page_last 28750
_journal_paper_doi 10.1039/D6RA02104B
_journal_volume 16
_journal_year 2026
_chemical_formula_sum 'C H Mo N O S'
_chemical_formula_weight 171.03
_space_group_crystal_system triclinic
_space_group_IT_number 2
_space_group_name_Hall '-P 1'
_space_group_name_H-M_alt 'P -1'
_atom_sites_solution_hydrogens geom
_audit_creation_method SHELXL-2019/1
_audit_update_record
;
2024-06-25 deposited with the CCDC.	2026-05-13 downloaded from the CCDC.
;
_cell_angle_alpha 72.154(5)
_cell_angle_beta 85.084(5)
_cell_angle_gamma 65.666(5)
_cell_formula_units_Z 1
_cell_length_a 9.9045(9)
_cell_length_b 10.4697(8)
_cell_length_c 14.7351(12)
_cell_measurement_temperature 296(2)
_cell_volume 1323.8(2)
_computing_structure_refinement 'SHELXL-2019/1 (Sheldrick, 2019)'
_diffrn_ambient_temperature 296(2)
_diffrn_measured_fraction_theta_full 0.994
_diffrn_measured_fraction_theta_max 0.977
_diffrn_radiation_type MoK\a
_diffrn_radiation_wavelength 0.71073
_diffrn_reflns_av_R_equivalents 0.0497
_diffrn_reflns_av_unetI/netI 0.0475
_diffrn_reflns_Laue_measured_fraction_full 0.994
_diffrn_reflns_Laue_measured_fraction_max 0.977
_diffrn_reflns_limit_h_max 12
_diffrn_reflns_limit_h_min -13
_diffrn_reflns_limit_k_max 14
_diffrn_reflns_limit_k_min -13
_diffrn_reflns_limit_l_max 19
_diffrn_reflns_limit_l_min -19
_diffrn_reflns_number 23324
_diffrn_reflns_point_group_measured_fraction_full 0.994
_diffrn_reflns_point_group_measured_fraction_max 0.977
_diffrn_reflns_theta_full 25.242
_diffrn_reflns_theta_max 28.530
_diffrn_reflns_theta_min 1.453
_exptl_absorpt_coefficient_mu 0.272
_exptl_crystal_density_diffrn 0.215
_exptl_crystal_F_000 80
_refine_diff_density_max 2.904
_refine_diff_density_min -1.253
_refine_diff_density_rms 0.214
_refine_ls_extinction_method none
_refine_ls_goodness_of_fit_ref 2.020
_refine_ls_hydrogen_treatment constr
_refine_ls_matrix_type full
_refine_ls_number_parameters 286
_refine_ls_number_reflns 6571
_refine_ls_number_restraints 0
_refine_ls_restrained_S_all 2.020
_refine_ls_R_factor_all 0.1150
_refine_ls_R_factor_gt 0.0931
_refine_ls_shift/su_max 0.000
_refine_ls_shift/su_mean 0.000
_refine_ls_structure_factor_coef Fsqd
_refine_ls_weighting_details 'w=1/[\s^2^(Fo^2^)+(0.1000P)^2^] where P=(Fo^2^+2Fc^2^)/3'
_refine_ls_weighting_scheme calc
_refine_ls_wR_factor_gt 0.2685
_refine_ls_wR_factor_ref 0.2867
_reflns_Friedel_coverage 0.000
_reflns_number_gt 5157
_reflns_number_total 6571
_reflns_threshold_expression 'I > 2\s(I)'
_cod_data_source_file d6ra02104b2.cif
_cod_data_source_block DD_2022_24_0m_a
_cod_database_code 7252044
_shelx_shelxl_version_number 2019/1
_shelx_space_group_comment
;
The symmetry employed for this shelxl refinement is uniquely defined
by the following loop, which should always be used as a source of
symmetry information in preference to the above space-group names.
They are only intended as comments.
;

loop_
_space_group_symop_operation_xyz
'x, y, z'
'-x, -y, -z'

loop_
_atom_site_label
_atom_site_type_symbol
_atom_site_fract_x
_atom_site_fract_y
_atom_site_fract_z
_atom_site_U_iso_or_equiv
_atom_site_adp_type
_atom_site_occupancy
_atom_site_site_symmetry_order
_atom_site_calc_flag
_atom_site_refinement_flags_posn
_atom_site_refinement_flags_adp
_atom_site_refinement_flags_occupancy
_atom_site_disorder_assembly
_atom_site_disorder_group
Mo01 Mo 0.41356(6) 0.66259(5) 0.68906(3) 0.0421(2) Uani 1 1 d . . . . .
S002 S 0.5079(3) 0.9531(2) 0.37996(14) 0.0602(5) Uani 1 1 d . . . . .
O1 O 0.6255(5) 0.4940(4) 0.6475(3) 0.0411(9) Uani 1 1 d . . . . .
O004 O 0.3931(5) 0.4934(5) 0.7750(3) 0.0436(10) Uani 1 1 d . . . . .
O005 O 0.4402(6) 0.7761(4) 0.5551(3) 0.0483(11) Uani 1 1 d . . . . .
N006 N 0.3320(5) 0.5881(5) 0.5849(3) 0.0349(10) Uani 1 1 d . . . . .
O2 O 0.5397(6) 0.6833(5) 0.7487(3) 0.0545(12) Uani 1 1 d . . . . .
N008 N 0.3516(6) 0.6509(5) 0.4892(3) 0.0363(10) Uani 1 1 d . . . . .
H008 H 0.331078 0.628818 0.442037 0.044 Uiso 1 1 calc R U . . .
O3 O 0.2480(7) 0.7921(6) 0.7005(4) 0.0740(17) Uani 1 1 d . . . . .
C00A C 0.2433(6) 0.4221(6) 0.6989(4) 0.0344(11) Uani 1 1 d . . . . .
C00B C 0.2992(6) 0.4283(6) 0.7818(4) 0.0352(11) Uani 1 1 d . . . . .
C00C C 0.1239(7) 0.2680(6) 0.7951(4) 0.0404(13) Uani 1 1 d . . . . .
C00D C 0.2599(7) 0.3620(6) 0.8733(4) 0.0393(12) Uani 1 1 d . . . . .
C00E C 0.1599(7) 0.3371(6) 0.7082(4) 0.0372(12) Uani 1 1 d . . . . .
H00E H 0.128863 0.328218 0.653505 0.045 Uiso 1 1 calc R U . . .
C00F C 0.1743(7) 0.2854(7) 0.8768(4) 0.0427(13) Uani 1 1 d . . . . .
H00F H 0.147463 0.241847 0.936436 0.051 Uiso 1 1 calc R U . . .
C00G C 0.2711(6) 0.4960(6) 0.6035(4) 0.0331(11) Uani 1 1 d . . . . .
H00G H 0.243350 0.475766 0.552544 0.040 Uiso 1 1 calc R U . . .
C00H C 0.4056(7) 0.7476(5) 0.4818(4) 0.0375(12) Uani 1 1 d . . . . .
O4 O 0.8350(8) 0.5994(8) 0.5801(5) 0.0880(19) Uani 1 1 d . . . . .
C00J C 0.4045(7) 0.8261(6) 0.2961(4) 0.0406(13) Uani 1 1 d . . . . .
H00J H 0.361370 0.768810 0.283978 0.049 Uiso 1 1 calc R U . . .
C00K C 0.3130(9) 0.3704(8) 0.9653(4) 0.0517(16) Uani 1 1 d . . . . .
C00L C 0.0336(7) 0.1747(7) 0.8089(4) 0.0444(13) Uani 1 1 d . . . . .
C00M C 0.4327(7) 0.8282(6) 0.3891(4) 0.0376(12) Uani 1 1 d . . . . .
O5 O 0.8948(8) 0.7589(11) 0.6198(11) 0.193(6) Uani 1 1 d . . . . .
C00O C 0.4506(9) 0.9220(7) 0.2262(5) 0.0567(18) Uani 1 1 d . . . . .
H00O H 0.443850 0.932762 0.161503 0.068 Uiso 1 1 calc R U . . .
C00P C 0.5055(10) 0.9974(7) 0.2594(5) 0.061(2) Uani 1 1 d . . . . .
H00P H 0.538631 1.066284 0.220527 0.073 Uiso 1 1 calc R U . . .
C00Q C 0.0018(9) 0.1582(9) 0.7163(5) 0.0593(19) Uani 1 1 d . . . . .
H00A H -0.053660 0.098498 0.727873 0.089 Uiso 1 1 calc R U . . .
H00B H 0.093506 0.112170 0.688519 0.089 Uiso 1 1 calc R U . . .
H00C H -0.054962 0.253235 0.673286 0.089 Uiso 1 1 calc R U . . .
C00R C 0.2463(12) 0.3058(12) 1.0537(5) 0.078(3) Uani 1 1 d . . . . .
H00D H 0.140135 0.350100 1.044994 0.117 Uiso 1 1 calc R U . . .
H00H H 0.274667 0.324483 1.107410 0.117 Uiso 1 1 calc R U . . .
H00I H 0.281535 0.201778 1.065024 0.117 Uiso 1 1 calc R U . . .
C00S C -0.1129(9) 0.2453(10) 0.8524(6) 0.064(2) Uani 1 1 d . . . . .
H00K H -0.166459 0.343590 0.812231 0.096 Uiso 1 1 calc R U . . .
H00L H -0.094132 0.247778 0.914527 0.096 Uiso 1 1 calc R U . . .
H00M H -0.170713 0.189013 0.857906 0.096 Uiso 1 1 calc R U . . .
C00T C 0.1211(10) 0.0223(8) 0.8753(6) 0.070(2) Uani 1 1 d . . . . .
H00N H 0.073489 -0.041148 0.875421 0.105 Uiso 1 1 calc R U . . .
H00Q H 0.125168 0.027892 0.938811 0.105 Uiso 1 1 calc R U . . .
H00R H 0.219966 -0.016129 0.853830 0.105 Uiso 1 1 calc R U . . .
C00U C 0.2712(13) 0.5328(10) 0.9580(6) 0.080(3) Uani 1 1 d . . . . .
H00S H 0.166194 0.587404 0.944997 0.120 Uiso 1 1 calc R U . . .
H00T H 0.323108 0.573313 0.907403 0.120 Uiso 1 1 calc R U . . .
H00U H 0.298179 0.538553 1.017245 0.120 Uiso 1 1 calc R U . . .
C00V C 0.4822(10) 0.2893(12) 0.9774(6) 0.079(3) Uani 1 1 d . . . . .
H00V H 0.513787 0.276294 1.040590 0.118 Uiso 1 1 calc R U . . .
H00W H 0.526871 0.345767 0.931438 0.118 Uiso 1 1 calc R U . . .
H00$ H 0.512092 0.195028 0.967576 0.118 Uiso 1 1 calc R U . . .

loop_
_atom_site_aniso_label
_atom_site_aniso_U_11
_atom_site_aniso_U_22
_atom_site_aniso_U_33
_atom_site_aniso_U_23
_atom_site_aniso_U_13
_atom_site_aniso_U_12
Mo01 0.0548(4) 0.0408(3) 0.0443(3) -0.0214(2) 0.0001(2) -0.0260(3)
S002 0.0868(15) 0.0499(9) 0.0637(10) -0.0183(8) 0.0096(10) -0.0471(10)
O1 0.047(3) 0.042(2) 0.046(2) -0.0160(16) 0.0013(18) -0.0279(19)
O004 0.053(3) 0.059(2) 0.0356(19) -0.0155(17) -0.0021(17) -0.037(2)
O005 0.073(3) 0.036(2) 0.049(2) -0.0137(17) -0.004(2) -0.034(2)
N006 0.038(3) 0.031(2) 0.040(2) -0.0132(17) -0.0045(19) -0.0155(19)
O2 0.074(3) 0.058(3) 0.057(3) -0.026(2) -0.001(2) -0.044(3)
N008 0.046(3) 0.037(2) 0.034(2) -0.0139(18) -0.0027(19) -0.022(2)
O3 0.078(4) 0.057(3) 0.077(4) -0.035(3) 0.004(3) -0.006(3)
C00A 0.033(3) 0.041(3) 0.033(2) -0.014(2) -0.002(2) -0.016(2)
C00B 0.033(3) 0.041(3) 0.041(3) -0.018(2) 0.002(2) -0.020(2)
C00C 0.037(3) 0.044(3) 0.046(3) -0.013(2) -0.004(2) -0.022(3)
C00D 0.041(3) 0.044(3) 0.034(3) -0.014(2) -0.004(2) -0.016(3)
C00E 0.043(3) 0.042(3) 0.034(2) -0.013(2) -0.004(2) -0.021(2)
C00F 0.044(3) 0.053(3) 0.035(3) -0.010(2) 0.002(2) -0.026(3)
C00G 0.035(3) 0.036(2) 0.034(2) -0.0137(19) 0.000(2) -0.017(2)
C00H 0.042(3) 0.025(2) 0.045(3) -0.011(2) -0.003(2) -0.012(2)
O4 0.083(5) 0.118(5) 0.097(4) -0.032(4) 0.004(3) -0.073(4)
C00J 0.047(4) 0.030(2) 0.045(3) -0.008(2) -0.006(2) -0.016(2)
C00K 0.059(4) 0.067(4) 0.040(3) -0.016(3) 0.001(3) -0.037(4)
C00L 0.040(3) 0.055(3) 0.048(3) -0.016(3) 0.004(3) -0.029(3)
C00M 0.042(3) 0.026(2) 0.045(3) -0.009(2) 0.001(2) -0.015(2)
O5 0.038(4) 0.147(7) 0.443(19) -0.199(10) -0.045(7) 0.004(4)
C00O 0.069(5) 0.039(3) 0.049(3) -0.008(3) 0.002(3) -0.013(3)
C00P 0.084(6) 0.038(3) 0.060(4) -0.008(3) 0.016(4) -0.031(4)
C00Q 0.072(5) 0.074(5) 0.062(4) -0.031(3) 0.010(4) -0.054(4)
C00R 0.098(7) 0.115(7) 0.041(4) -0.018(4) 0.001(4) -0.068(6)
C00S 0.061(5) 0.090(5) 0.058(4) -0.027(4) 0.019(4) -0.047(4)
C00T 0.075(6) 0.056(4) 0.083(5) -0.011(4) 0.006(4) -0.039(4)
C00U 0.120(8) 0.084(6) 0.061(4) -0.041(4) 0.006(5) -0.053(6)
C00V 0.069(6) 0.120(8) 0.058(4) -0.033(4) -0.011(4) -0.042(6)

loop_
_atom_type_symbol
_atom_type_description
_atom_type_scat_dispersion_real
_atom_type_scat_dispersion_imag
_atom_type_scat_source
C C 0.0033 0.0016 'International Tables Vol C Tables 4.2.6.8 and 6.1.1.4'
H H 0.0000 0.0000 'International Tables Vol C Tables 4.2.6.8 and 6.1.1.4'
Mo Mo -1.6832 0.6857 'International Tables Vol C Tables 4.2.6.8 and 6.1.1.4'
N N 0.0061 0.0033 'International Tables Vol C Tables 4.2.6.8 and 6.1.1.4'
O O 0.0106 0.0060 'International Tables Vol C Tables 4.2.6.8 and 6.1.1.4'
S S 0.1246 0.1234 'International Tables Vol C Tables 4.2.6.8 and 6.1.1.4'

loop_
_geom_angle_atom_site_label_1
_geom_angle_atom_site_label_2
_geom_angle_atom_site_label_3
_geom_angle
_geom_angle_site_symmetry_1
_geom_angle_site_symmetry_3
_geom_angle_publ_flag
O3 Mo01 O2 105.9(3) . . ?
O3 Mo01 O004 99.3(3) . . ?
O2 Mo01 O004 102.9(2) . . ?
O3 Mo01 O005 94.8(2) . . ?
O2 Mo01 O005 98.6(2) . . ?
O004 Mo01 O005 149.88(17) . . ?
O3 Mo01 N006 95.9(2) . . ?
O2 Mo01 N006 157.0(2) . . ?
O004 Mo01 N006 80.33(16) . . ?
O005 Mo01 N006 71.82(17) . . ?
O3 Mo01 O1 170.2(2) . . ?
O2 Mo01 O1 81.8(2) . . ?
O004 Mo01 O1 84.44(17) . . ?
O005 Mo01 O1 77.89(17) . . ?
N006 Mo01 O1 75.74(16) . . ?
C00P S002 C00M 92.2(3) . . ?
C00B O004 Mo01 135.6(4) . . ?
C00H O005 Mo01 119.5(4) . . ?
C00G N006 N008 117.4(4) . . ?
C00G N006 Mo01 127.9(4) . . ?
N008 N006 Mo01 114.7(3) . . ?
C00H N008 N006 110.1(4) . . ?
C00B C00A C00E 119.4(5) . . ?
C00B C00A C00G 122.8(5) . . ?
C00E C00A C00G 117.8(5) . . ?
O004 C00B C00D 119.3(5) . . ?
O004 C00B C00A 120.5(5) . . ?
C00D C00B C00A 120.2(5) . . ?
C00E C00C C00F 116.8(5) . . ?
C00E C00C C00L 123.7(5) . . ?
C00F C00C C00L 119.5(5) . . ?
C00B C00D C00F 117.0(5) . . ?
C00B C00D C00K 122.3(6) . . ?
C00F C00D C00K 120.7(5) . . ?
C00C C00E C00A 121.8(5) . . ?
C00C C00F C00D 124.5(5) . . ?
N006 C00G C00A 123.9(5) . . ?
N008 C00H O005 123.8(5) . . ?
N008 C00H C00M 119.8(5) . . ?
O005 C00H C00M 116.5(5) . . ?
C00O C00J C00M 110.5(6) . . ?
C00R C00K C00D 113.6(6) . . ?
C00R C00K C00V 108.6(7) . . ?
C00D C00K C00V 109.3(6) . . ?
C00R C00K C00U 107.5(7) . . ?
C00D C00K C00U 109.5(6) . . ?
C00V C00K C00U 108.2(8) . . ?
C00Q C00L C00S 108.6(6) . . ?
C00Q C00L C00C 112.0(5) . . ?
C00S C00L C00C 109.9(6) . . ?
C00Q C00L C00T 107.9(6) . . ?
C00S C00L C00T 109.1(6) . . ?
C00C C00L C00T 109.2(6) . . ?
C00H C00M C00J 130.4(5) . . ?
C00H C00M S002 119.5(4) . . ?
C00J C00M S002 110.0(4) . . ?
C00P C00O C00J 114.8(6) . . ?
C00O C00P S002 112.4(5) . . ?

loop_
_geom_bond_atom_site_label_1
_geom_bond_atom_site_label_2
_geom_bond_distance
_geom_bond_site_symmetry_2
_geom_bond_publ_flag
Mo01 O3 1.678(5) . ?
Mo01 O2 1.705(5) . ?
Mo01 O004 1.913(4) . ?
Mo01 O005 2.028(4) . ?
Mo01 N006 2.254(4) . ?
Mo01 O1 2.300(4) . ?
S002 C00P 1.693(8) . ?
S002 C00M 1.720(6) . ?
O004 C00B 1.343(7) . ?
O005 C00H 1.310(7) . ?
N006 C00G 1.288(7) . ?
N006 N008 1.396(6) . ?
N008 C00H 1.300(7) . ?
C00A C00B 1.413(7) . ?
C00A C00E 1.415(8) . ?
C00A C00G 1.447(7) . ?
C00B C00D 1.417(8) . ?
C00C C00E 1.363(8) . ?
C00C C00F 1.429(8) . ?
C00C C00L 1.537(8) . ?
C00D C00F 1.376(9) . ?
C00D C00K 1.535(8) . ?
C00H C00M 1.438(8) . ?
C00J C00O 1.393(9) . ?
C00J C00M 1.431(8) . ?
C00K C00R 1.507(10) . ?
C00K C00V 1.532(12) . ?
C00K C00U 1.546(11) . ?
C00L C00Q 1.501(9) . ?
C00L C00S 1.520(10) . ?
C00L C00T 1.518(10) . ?
C00O C00P 1.339(11) . ?
